data_4080729
loop_
_publ_author_name
'Espinosa-Jalapa, Noel \'Angel'
'Hern\'andez-Ortega, Sim\'on'
'Le Goff, Xavier-Fred\'eric'
'Morales-Morales, David'
'Djukic, Jean-Pierre'
'Le Lagadec, Ronan'

_publ_section_title
;
 Coordination of 12-Electron Organometallic Fragments to the Arene Ring of
 Nonsymmetric Group 10 POCOP Pincer Complexes
;
_journal_issue 9
_journal_name_full Organometallics
_journal_page_first 2661
_journal_paper_doi 10.1021/om400147x
_journal_volume 32
_journal_year 2013
_chemical_formula_moiety 'C27 H38 Cl O2 P2 Pd Ru, F6 P'
_chemical_formula_sum 'C27 H38 Cl F6 O2 P3 Pd Ru'
_chemical_formula_weight 844.40
_chemical_name_systematic
;

 ?

;
_space_group_IT_number 61
_symmetry_cell_setting orthorhombic
_symmetry_space_group_name_Hall '-P 2ac 2ab'
_symmetry_space_group_name_H-M 'P b c a'
_atom_sites_solution_hydrogens geom
_atom_sites_solution_primary direct
_atom_sites_solution_secondary difmap
_audit_creation_method SHELXL-97
_cell_angle_alpha 90.00
_cell_angle_beta 90.00
_cell_angle_gamma 90.00
_cell_formula_units_Z 8
_cell_length_a 16.9395(11)
_cell_length_b 13.5596(9)
_cell_length_c 28.602(2)
_cell_measurement_reflns_used 8209
_cell_measurement_temperature 298(2)
_cell_measurement_theta_max 23.82
_cell_measurement_theta_min 2.39
_cell_volume 6569.7(8)
_computing_cell_refinement 'SMART V 5.625 (Bruker, 1999)'
_computing_data_collection 'SMART V 5.625 (Bruker, 1999)'
_computing_data_reduction 'SAINT V 6.23A (Bruker, 1999)'
_computing_molecular_graphics 'SHELXTL  (Sheldrick, 2008)'
_computing_publication_material 'SHELXTL  (Sheldrick, 2008)'
_computing_structure_refinement 'SHELXL-97 (Sheldrick, 2008)'
_computing_structure_solution 'SHELXS-97 (Sheldrick, 2008)'
_diffrn_ambient_temperature 298(2)
_diffrn_detector_area_resol_mean 0.83
_diffrn_measured_fraction_theta_full 0.999
_diffrn_measured_fraction_theta_max 0.999
_diffrn_measurement_device_type 'Bruker Smart APEX AXS CCD area detector 01-67'
_diffrn_measurement_method 'omega scans'
_diffrn_radiation_monochromator graphite
_diffrn_radiation_source 'fine-focus sealed tube'
_diffrn_radiation_type MoK\a
_diffrn_radiation_wavelength 0.71073
_diffrn_reflns_av_R_equivalents 0.1144
_diffrn_reflns_av_sigmaI/netI 0.0818
_diffrn_reflns_limit_h_max 20
_diffrn_reflns_limit_h_min -20
_diffrn_reflns_limit_k_max 16
_diffrn_reflns_limit_k_min -16
_diffrn_reflns_limit_l_max 34
_diffrn_reflns_limit_l_min -34
_diffrn_reflns_number 51765
_diffrn_reflns_theta_full 25.37
_diffrn_reflns_theta_max 25.37
_diffrn_reflns_theta_min 1.86
_exptl_absorpt_coefficient_mu 1.293
_exptl_absorpt_correction_T_max 0.9186
_exptl_absorpt_correction_T_min 0.7437
_exptl_absorpt_correction_type analytical
_exptl_absorpt_process_details 'SHELXTL V 6.12 (Sheldrick, 2008)'
_exptl_crystal_colour Yellow
_exptl_crystal_density_diffrn 1.707
_exptl_crystal_density_method 'not measured'
_exptl_crystal_description Prism
_exptl_crystal_F_000 3376
_exptl_crystal_size_max 0.26
_exptl_crystal_size_mid 0.17
_exptl_crystal_size_min 0.08
_refine_diff_density_max 2.316
_refine_diff_density_min -0.746
_refine_diff_density_rms 0.140
_refine_ls_extinction_method none
_refine_ls_goodness_of_fit_ref 1.153
_refine_ls_hydrogen_treatment constr
_refine_ls_matrix_type full
_refine_ls_number_parameters 467
_refine_ls_number_reflns 6034
_refine_ls_number_restraints 579
_refine_ls_restrained_S_all 1.178
_refine_ls_R_factor_all 0.1424
_refine_ls_R_factor_gt 0.0860
_refine_ls_shift/su_max 0.001
_refine_ls_shift/su_mean 0.000
_refine_ls_structure_factor_coef Fsqd
_refine_ls_weighting_details 'calc w=1/[\s^2^(Fo^2^)+(0.1005P)^2^+0.1500P] where P=(Fo^2^+2Fc^2^)/3'
_refine_ls_weighting_scheme calc
_refine_ls_wR_factor_gt 0.2031
_refine_ls_wR_factor_ref 0.2271
_reflns_number_gt 3703
_reflns_number_total 6034
_reflns_threshold_expression >2sigma(I)
_cod_data_source_file om400147x_si_002.cif
_cod_data_source_block compound-4b
_cod_depositor_comments
;
The following automatic conversions were performed:

'_symmetry_cell_setting' value 'Orthorhombic' changed to
'orthorhombic' according to
/home/saulius/struct/CIF-dictionaries/cif_core.dic dictionary named
'cif_core.dic' version 2.3.1 from
2005-06-27.

'_exptl_absorpt_correction_type' value 'Analytical'
changed to 'analytical' according to
/home/saulius/struct/CIF-dictionaries/cif_core.dic dictionary named
'cif_core.dic' version 2.3.1 from 2005-06-27.

Automatic conversion script
Id: cif_fix_values 1891 2012-01-12 08:04:46Z andrius 
;
_cod_original_cell_volume 6569.6(8)
_cod_database_code 4080729
_solved_by 'Simon Hernandez-Ortega'

loop_
_symmetry_equiv_pos_as_xyz
'x, y, z'
'-x+1/2, -y, z+1/2'
'-x, y+1/2, -z+1/2'
'x+1/2, -y+1/2, -z'
'-x, -y, -z'
'x-1/2, y, -z-1/2'
'x, -y-1/2, z-1/2'
'-x-1/2, y-1/2, z'

loop_
_atom_site_label
_atom_site_type_symbol
_atom_site_fract_x
_atom_site_fract_y
_atom_site_fract_z
_atom_site_U_iso_or_equiv
_atom_site_adp_type
_atom_site_occupancy
_atom_site_symmetry_multiplicity
_atom_site_calc_flag
_atom_site_refinement_flags
_atom_site_disorder_assembly
_atom_site_disorder_group
Ru Ru 0.32873(5) 0.70418(7) 0.09536(4) 0.0535(3) Uani 1 1 d . . .
Pd Pd 0.01274(5) 0.65272(7) 0.18338(3) 0.0524(3) Uani 1 1 d . . .
Cl Cl -0.0939(2) 0.6744(4) 0.23589(14) 0.1029(14) Uani 1 1 d . . .
P1 P 0.1125(2) 0.6500(3) 0.23645(11) 0.0640(9) Uani 1 1 d . A .
P2 P -0.05258(18) 0.6558(2) 0.11352(11) 0.0562(8) Uani 1 1 d . B .
O1 O 0.1913(5) 0.6253(8) 0.2048(3) 0.083(3) Uani 1 1 d . . .
O2 O 0.0172(5) 0.6332(7) 0.0745(3) 0.072(3) Uani 1 1 d . . .
C1 C 0.1767(7) 0.6174(8) 0.1564(4) 0.053(3) Uani 1 1 d . . .
C2 C 0.1022(6) 0.6297(8) 0.1419(3) 0.044(3) Uani 1 1 d . . .
C3 C 0.0918(6) 0.6255(8) 0.0903(4) 0.047(3) Uani 1 1 d . . .
C4 C 0.1505(7) 0.6109(9) 0.0607(4) 0.059(3) Uani 1 1 d . . .
H4 H 0.1418 0.6110 0.0286 0.071 Uiso 1 1 calc R . .
C5 C 0.2973(7) 0.5814(9) 0.0502(5) 0.067(4) Uani 1 1 d . . .
H5 H 0.2905 0.5857 0.0180 0.080 Uiso 1 1 calc R . .
C6 C 0.3722(8) 0.5624(10) 0.0670(6) 0.076(2) Uani 1 1 d . . .
H6 H 0.4143 0.5481 0.0472 0.092 Uiso 1 1 calc R . .
C7 C 0.3803(8) 0.5659(10) 0.1133(5) 0.076(2) Uani 1 1 d . . .
H7 H 0.4306 0.5553 0.1254 0.092 Uiso 1 1 calc R . .
C8 C 0.3215(7) 0.5836(9) 0.1446(5) 0.076(2) Uani 1 1 d . . .
H8 H 0.3323 0.5870 0.1764 0.092 Uiso 1 1 calc R . .
C9 C 0.2436(6) 0.5968(8) 0.1279(4) 0.055(3) Uani 1 1 d . . .
C10 C 0.2290(6) 0.5948(7) 0.0794(4) 0.047(3) Uani 1 1 d . . .
C11 C 0.3148(9) 0.8437(9) 0.0588(7) 0.102(4) Uani 1 1 d . . .
H11 H 0.2873 0.8525 0.0309 0.122 Uiso 1 1 calc R . .
C12 C 0.3951(9) 0.8204(9) 0.0640(8) 0.104(6) Uani 1 1 d . . .
H12 H 0.4299 0.8085 0.0395 0.125 Uiso 1 1 calc R . .
C13 C 0.4159(14) 0.8175(13) 0.1127(8) 0.123(5) Uani 1 1 d . . .
H13 H 0.4654 0.8063 0.1257 0.147 Uiso 1 1 calc R . .
C14 C 0.3442(13) 0.8354(12) 0.1361(8) 0.123(5) Uani 1 1 d . . .
H14 H 0.3378 0.8365 0.1683 0.147 Uiso 1 1 calc R . .
C15 C 0.2850(10) 0.8511(9) 0.1041(7) 0.102(4) Uani 1 1 d . . .
H15 H 0.2327 0.8647 0.1115 0.122 Uiso 1 1 calc R . .
C16 C 0.1186(8) 0.5545(12) 0.2806(5) 0.094(4) Uani 1 1 d DU . .
H16 H 0.0811 0.5736 0.3051 0.113 Uiso 0.544(18) 1 calc PR A 1
H16A H 0.1678 0.5643 0.2981 0.113 Uiso 0.456(18) 1 calc PR A 2
C17 C 0.1964(13) 0.536(2) 0.3055(8) 0.107(8) Uani 0.544(18) 1 d PDU A 1
H17A H 0.2149 0.5960 0.3193 0.160 Uiso 0.544(18) 1 calc PR A 1
H17B H 0.2347 0.5121 0.2835 0.160 Uiso 0.544(18) 1 calc PR A 1
H17C H 0.1888 0.4873 0.3296 0.160 Uiso 0.544(18) 1 calc PR A 1
C18 C 0.087(2) 0.4594(17) 0.2599(14) 0.107(7) Uani 0.544(18) 1 d PDU A 1
H18A H 0.0365 0.4720 0.2453 0.161 Uiso 0.544(18) 1 calc PR A 1
H18B H 0.0800 0.4114 0.2843 0.161 Uiso 0.544(18) 1 calc PR A 1
H18C H 0.1230 0.4346 0.2370 0.161 Uiso 0.544(18) 1 calc PR A 1
C17A C 0.122(2) 0.453(2) 0.2583(16) 0.106(8) Uani 0.456(18) 1 d PDU A 2
H17D H 0.1665 0.4496 0.2377 0.160 Uiso 0.456(18) 1 calc PR A 2
H17E H 0.0743 0.4419 0.2408 0.160 Uiso 0.456(18) 1 calc PR A 2
H17F H 0.1268 0.4039 0.2822 0.160 Uiso 0.456(18) 1 calc PR A 2
C18A C 0.0508(17) 0.562(3) 0.3149(10) 0.107(8) Uani 0.456(18) 1 d PDU A 2
H18D H 0.0491 0.6275 0.3277 0.161 Uiso 0.456(18) 1 calc PR A 2
H18E H 0.0581 0.5153 0.3396 0.161 Uiso 0.456(18) 1 calc PR A 2
H18F H 0.0020 0.5486 0.2990 0.161 Uiso 0.456(18) 1 calc PR A 2
C19 C 0.1377(10) 0.7687(12) 0.2625(5) 0.104(5) Uani 1 1 d DU . .
H19 H 0.1880 0.7561 0.2783 0.125 Uiso 0.60(2) 1 calc PR A 1
H19A H 0.0929 0.7750 0.2839 0.125 Uiso 0.40(2) 1 calc PR A 2
C20 C 0.0842(16) 0.791(2) 0.3001(9) 0.121(8) Uani 0.60(2) 1 d PDU A 1
H20A H 0.0781 0.7340 0.3196 0.181 Uiso 0.60(2) 1 calc PR A 1
H20B H 0.0339 0.8096 0.2875 0.181 Uiso 0.60(2) 1 calc PR A 1
H20C H 0.1051 0.8446 0.3183 0.181 Uiso 0.60(2) 1 calc PR A 1
C21 C 0.158(2) 0.8388(17) 0.2261(9) 0.117(7) Uani 0.60(2) 1 d PDU A 1
H21A H 0.1955 0.8093 0.2051 0.176 Uiso 0.60(2) 1 calc PR A 1
H21B H 0.1810 0.8965 0.2401 0.176 Uiso 0.60(2) 1 calc PR A 1
H21C H 0.1114 0.8569 0.2092 0.176 Uiso 0.60(2) 1 calc PR A 1
C20A C 0.120(3) 0.851(3) 0.2319(15) 0.117(9) Uiso 0.40(2) 1 d PDU A 2
H20D H 0.0722 0.8383 0.2151 0.175 Uiso 0.40(2) 1 calc PR A 2
H20E H 0.1627 0.8601 0.2101 0.175 Uiso 0.40(2) 1 calc PR A 2
H20F H 0.1140 0.9100 0.2503 0.175 Uiso 0.40(2) 1 calc PR A 2
C21A C 0.2009(19) 0.772(3) 0.2964(12) 0.102(9) Uani 0.40(2) 1 d PDU A 2
H21D H 0.1974 0.7148 0.3164 0.153 Uiso 0.40(2) 1 calc PR A 2
H21E H 0.1964 0.8304 0.3149 0.153 Uiso 0.40(2) 1 calc PR A 2
H21F H 0.2508 0.7713 0.2805 0.153 Uiso 0.40(2) 1 calc PR A 2
C22 C -0.0886(9) 0.7729(12) 0.0929(6) 0.107(5) Uani 1 1 d DU . .
H22 H -0.1027 0.7626 0.0601 0.128 Uiso 0.80(2) 1 calc PR B 1
H22A H -0.1345 0.7764 0.1137 0.128 Uiso 0.20(2) 1 calc PR B 2
C23 C -0.0245(12) 0.8473(13) 0.0926(9) 0.114(6) Uani 0.80(2) 1 d PDU B 1
H23A H 0.0182 0.8243 0.0734 0.171 Uiso 0.80(2) 1 calc PR B 1
H23B H -0.0058 0.8574 0.1240 0.171 Uiso 0.80(2) 1 calc PR B 1
H23C H -0.0443 0.9083 0.0803 0.171 Uiso 0.80(2) 1 calc PR B 1
C24 C -0.1624(11) 0.8027(16) 0.1165(8) 0.117(6) Uani 0.80(2) 1 d PDU B 1
H24A H -0.2017 0.7526 0.1121 0.175 Uiso 0.80(2) 1 calc PR B 1
H24B H -0.1808 0.8638 0.1034 0.175 Uiso 0.80(2) 1 calc PR B 1
H24C H -0.1526 0.8112 0.1493 0.175 Uiso 0.80(2) 1 calc PR B 1
C23A C -0.042(5) 0.852(4) 0.116(3) 0.110(9) Uiso 0.20(2) 1 d PDU B 2
H23D H 0.0130 0.8395 0.1117 0.166 Uiso 0.20(2) 1 calc PR B 2
H23E H -0.0541 0.8523 0.1489 0.166 Uiso 0.20(2) 1 calc PR B 2
H23F H -0.0558 0.9143 0.1027 0.166 Uiso 0.20(2) 1 calc PR B 2
C24A C -0.130(5) 0.802(5) 0.0497(18) 0.107(11) Uani 0.20(2) 1 d PDU B 2
H24D H -0.1794 0.7667 0.0477 0.161 Uiso 0.20(2) 1 calc PR B 2
H24E H -0.0981 0.7856 0.0231 0.161 Uiso 0.20(2) 1 calc PR B 2
H24F H -0.1402 0.8713 0.0501 0.161 Uiso 0.20(2) 1 calc PR B 2
C25 C -0.1276(9) 0.5645(12) 0.1000(5) 0.094(4) Uani 1 1 d DU . .
H25 H -0.1778 0.5872 0.1131 0.113 Uiso 0.626(15) 1 calc PR B 1
H25A H -0.1571 0.5884 0.0728 0.113 Uiso 0.374(15) 1 calc PR B 2
C26 C -0.1406(14) 0.538(2) 0.0502(7) 0.106(6) Uani 0.626(15) 1 d PDU B 1
H26A H -0.1559 0.5964 0.0331 0.160 Uiso 0.626(15) 1 calc PR B 1
H26B H -0.1817 0.4899 0.0481 0.160 Uiso 0.626(15) 1 calc PR B 1
H26C H -0.0928 0.5122 0.0372 0.160 Uiso 0.626(15) 1 calc PR B 1
C27 C -0.1039(17) 0.4730(16) 0.1250(9) 0.116(7) Uani 0.626(15) 1 d PDU B 1
H27A H -0.0952 0.4876 0.1574 0.174 Uiso 0.626(15) 1 calc PR B 1
H27B H -0.0561 0.4476 0.1115 0.174 Uiso 0.626(15) 1 calc PR B 1
H27C H -0.1450 0.4246 0.1221 0.174 Uiso 0.626(15) 1 calc PR B 1
C26A C -0.096(2) 0.4658(18) 0.0881(15) 0.107(7) Uani 0.374(15) 1 d PDU B 2
H26D H -0.0578 0.4721 0.0633 0.161 Uiso 0.374(15) 1 calc PR B 2
H26E H -0.1381 0.4237 0.0781 0.161 Uiso 0.374(15) 1 calc PR B 2
H26F H -0.0707 0.4377 0.1151 0.161 Uiso 0.374(15) 1 calc PR B 2
C27A C -0.1844(17) 0.553(3) 0.1390(10) 0.100(8) Uani 0.374(15) 1 d PDU B 2
H27D H -0.2041 0.6166 0.1480 0.150 Uiso 0.374(15) 1 calc PR B 2
H27E H -0.1584 0.5229 0.1652 0.150 Uiso 0.374(15) 1 calc PR B 2
H27F H -0.2275 0.5121 0.1291 0.150 Uiso 0.374(15) 1 calc PR B 2
P3 P 0.6193(2) 0.6587(3) 0.04480(16) 0.0929(12) Uani 1 1 d DU . .
F1 F 0.5567(7) 0.5772(9) 0.0420(5) 0.138(4) Uani 0.605(9) 1 d PDU C 1
F2 F 0.6786(7) 0.5846(9) 0.0640(5) 0.156(4) Uani 0.605(9) 1 d PDU C 1
F3 F 0.5952(9) 0.6876(11) 0.0940(3) 0.149(4) Uani 0.605(9) 1 d PDU C 1
F4 F 0.6825(7) 0.7410(9) 0.0446(6) 0.145(4) Uani 0.605(9) 1 d PDU C 1
F5 F 0.5602(7) 0.7344(8) 0.0236(5) 0.129(4) Uani 0.605(9) 1 d PDU C 1
F6 F 0.6431(8) 0.6324(10) -0.0066(3) 0.133(4) Uani 0.605(9) 1 d PDU C 1
F1A F 0.6762(9) 0.6971(15) 0.0077(6) 0.147(5) Uani 0.395(9) 1 d PDU C 2
F2A F 0.5819(10) 0.7619(8) 0.0479(7) 0.135(5) Uani 0.395(9) 1 d PDU C 2
F3A F 0.5574(9) 0.6306(15) 0.0077(6) 0.136(4) Uani 0.395(9) 1 d PDU C 2
F4A F 0.5615(9) 0.6195(15) 0.0828(6) 0.128(5) Uani 0.395(9) 1 d PDU C 2
F5A F 0.6558(11) 0.5547(8) 0.0421(7) 0.141(5) Uani 0.395(9) 1 d PDU C 2
F6A F 0.6795(9) 0.6850(15) 0.0831(6) 0.137(4) Uani 0.395(9) 1 d PDU C 2

loop_
_atom_site_aniso_label
_atom_site_aniso_U_11
_atom_site_aniso_U_22
_atom_site_aniso_U_33
_atom_site_aniso_U_23
_atom_site_aniso_U_13
_atom_site_aniso_U_12
Ru 0.0437(5) 0.0442(5) 0.0726(7) -0.0040(5) 0.0034(5) -0.0040(4)
Pd 0.0456(5) 0.0660(6) 0.0455(5) -0.0022(5) 0.0094(4) -0.0045(4)
Cl 0.073(2) 0.154(4) 0.082(3) -0.010(3) 0.032(2) 0.011(2)
P1 0.066(2) 0.081(2) 0.0443(18) 0.0015(18) 0.0010(16) -0.0109(19)
P2 0.0416(17) 0.069(2) 0.0576(19) -0.0024(17) -0.0015(14) 0.0006(15)
O1 0.059(6) 0.138(9) 0.051(5) 0.007(5) -0.005(4) -0.010(5)
O2 0.045(5) 0.117(8) 0.055(5) -0.003(5) -0.003(4) -0.004(5)
C1 0.055(7) 0.052(7) 0.051(7) 0.003(6) 0.002(6) -0.008(6)
C2 0.031(6) 0.061(7) 0.042(6) -0.004(5) 0.004(5) 0.005(5)
C3 0.043(6) 0.055(7) 0.043(6) -0.007(5) 0.010(5) -0.002(5)
C4 0.061(8) 0.078(9) 0.039(6) -0.012(6) -0.001(6) -0.021(7)
C5 0.051(7) 0.065(8) 0.085(9) -0.027(7) 0.008(7) 0.003(6)
C6 0.061(5) 0.064(5) 0.104(6) 0.008(5) 0.016(5) 0.001(4)
C7 0.061(5) 0.064(5) 0.104(6) 0.008(5) 0.016(5) 0.001(4)
C8 0.061(5) 0.064(5) 0.104(6) 0.008(5) 0.016(5) 0.001(4)
C9 0.050(7) 0.038(6) 0.076(8) -0.009(6) 0.011(6) -0.007(5)
C10 0.051(7) 0.039(6) 0.051(7) -0.006(5) 0.007(5) -0.006(5)
C11 0.088(9) 0.031(5) 0.186(15) 0.012(8) 0.034(8) 0.004(5)
C12 0.072(10) 0.044(8) 0.20(2) -0.008(10) 0.050(12) -0.021(7)
C13 0.141(14) 0.085(8) 0.142(14) -0.030(9) -0.037(11) -0.031(11)
C14 0.141(14) 0.085(8) 0.142(14) -0.030(9) -0.037(11) -0.031(11)
C15 0.088(9) 0.031(5) 0.186(15) 0.012(8) 0.034(8) 0.004(5)
C16 0.089(9) 0.123(10) 0.069(8) 0.018(8) -0.012(6) -0.008(9)
C17 0.098(14) 0.157(18) 0.065(14) 0.035(13) -0.015(11) -0.003(13)
C18 0.106(17) 0.111(13) 0.104(13) 0.018(11) -0.015(14) -0.004(13)
C17A 0.103(18) 0.118(13) 0.098(14) 0.016(11) -0.012(14) -0.006(15)
C18A 0.107(17) 0.137(18) 0.077(16) 0.024(14) 0.005(11) -0.019(16)
C19 0.117(10) 0.105(9) 0.090(9) -0.007(7) -0.016(7) -0.017(9)
C20 0.140(18) 0.119(17) 0.103(15) -0.008(13) -0.001(11) 0.001(15)
C21 0.125(15) 0.107(13) 0.120(12) -0.001(10) -0.008(11) -0.039(12)
C21A 0.111(18) 0.096(18) 0.098(18) -0.028(16) -0.016(12) -0.035(17)
C22 0.107(9) 0.085(9) 0.129(10) 0.029(8) -0.016(8) 0.016(7)
C23 0.120(11) 0.089(11) 0.134(13) 0.031(11) 0.003(11) 0.008(8)
C24 0.095(10) 0.106(13) 0.149(16) 0.003(12) -0.027(10) 0.015(10)
C24A 0.10(2) 0.09(2) 0.13(2) 0.02(2) -0.026(17) 0.01(2)
C25 0.072(8) 0.117(10) 0.092(9) -0.033(8) -0.005(7) -0.017(8)
C26 0.089(13) 0.131(15) 0.099(11) -0.041(11) -0.020(11) -0.035(12)
C27 0.114(14) 0.115(13) 0.119(14) -0.025(11) -0.026(13) -0.027(12)
C26A 0.095(13) 0.115(13) 0.111(15) -0.034(13) -0.007(13) -0.015(11)
C27A 0.061(16) 0.14(2) 0.102(17) -0.033(15) -0.005(11) -0.035(14)
P3 0.065(2) 0.100(3) 0.114(3) -0.011(3) 0.008(2) 0.0035(19)
F1 0.102(7) 0.149(8) 0.163(10) 0.007(8) -0.003(7) -0.040(6)
F2 0.117(7) 0.144(8) 0.208(9) -0.007(8) -0.046(8) 0.030(6)
F3 0.155(9) 0.183(10) 0.109(5) -0.017(6) -0.001(6) 0.019(7)
F4 0.125(7) 0.146(8) 0.163(10) -0.023(8) -0.024(7) -0.045(6)
F5 0.118(7) 0.137(8) 0.132(8) -0.013(7) -0.020(7) 0.033(6)
F6 0.112(9) 0.149(10) 0.136(5) -0.046(6) 0.029(6) -0.016(7)
F1A 0.125(9) 0.159(11) 0.156(9) -0.016(9) 0.052(7) -0.022(8)
F2A 0.138(10) 0.118(6) 0.150(11) -0.016(7) 0.011(8) 0.030(7)
F3A 0.111(8) 0.161(10) 0.138(8) -0.021(8) -0.024(6) -0.003(8)
F4A 0.104(9) 0.149(10) 0.132(8) -0.012(9) 0.018(7) -0.035(8)
F5A 0.141(11) 0.119(7) 0.164(13) -0.022(7) -0.012(9) 0.034(7)
F6A 0.102(8) 0.151(10) 0.158(8) -0.016(8) -0.026(6) -0.024(8)

loop_
_atom_type_symbol
_atom_type_description
_atom_type_scat_dispersion_real
_atom_type_scat_dispersion_imag
_atom_type_scat_source
C C 0.0033 0.0016 'International Tables Vol C Tables 4.2.6.8 and 6.1.1.4'
H H 0.0000 0.0000 'International Tables Vol C Tables 4.2.6.8 and 6.1.1.4'
O O 0.0106 0.0060 'International Tables Vol C Tables 4.2.6.8 and 6.1.1.4'
F F 0.0171 0.0103 'International Tables Vol C Tables 4.2.6.8 and 6.1.1.4'
P P 0.1023 0.0942 'International Tables Vol C Tables 4.2.6.8 and 6.1.1.4'
Cl Cl 0.1484 0.1585 'International Tables Vol C Tables 4.2.6.8 and 6.1.1.4'
Ru Ru -1.2594 0.8363 'International Tables Vol C Tables 4.2.6.8 and 6.1.1.4'
Pd Pd -0.9988 1.0072 'International Tables Vol C Tables 4.2.6.8 and 6.1.1.4'

loop_
_geom_angle_atom_site_label_1
_geom_angle_atom_site_label_2
_geom_angle_atom_site_label_3
_geom_angle
C7 Ru C12 122.3(6)
C7 Ru C15 158.9(7)
C12 Ru C15 62.8(6)
C7 Ru C14 123.3(7)
C12 Ru C14 63.3(8)
C15 Ru C14 37.4(6)
C7 Ru C8 36.9(4)
C12 Ru C8 149.6(7)
C15 Ru C8 127.5(6)
C14 Ru C8 106.4(7)
C7 Ru C5 64.6(5)
C12 Ru C5 116.4(6)
C15 Ru C5 134.2(6)
C14 Ru C5 171.5(7)
C8 Ru C5 78.1(5)
C7 Ru C11 157.8(6)
C12 Ru C11 38.0(6)
C15 Ru C11 37.7(6)
C14 Ru C11 63.4(8)
C8 Ru C11 164.9(6)
C5 Ru C11 110.7(6)
C7 Ru C13 106.6(7)
C12 Ru C13 38.8(7)
C15 Ru C13 63.5(7)
C14 Ru C13 37.9(7)
C8 Ru C13 115.0(7)
C5 Ru C13 146.9(7)
C11 Ru C13 64.6(7)
C7 Ru C6 35.7(5)
C12 Ru C6 108.2(5)
C15 Ru C6 165.1(7)
C14 Ru C6 151.7(7)
C8 Ru C6 66.5(5)
C5 Ru C6 36.7(4)
C11 Ru C6 128.0(6)
C13 Ru C6 117.9(7)
C7 Ru C9 66.0(4)
C12 Ru C9 171.6(5)
C15 Ru C9 109.4(5)
C14 Ru C9 113.0(7)
C8 Ru C9 37.3(4)
C5 Ru C9 66.0(4)
C11 Ru C9 133.8(5)
C13 Ru C9 142.5(7)
C6 Ru C9 78.7(4)
C7 Ru C10 77.3(5)
C12 Ru C10 141.5(7)
C15 Ru C10 111.8(5)
C14 Ru C10 137.3(7)
C8 Ru C10 66.3(5)
C5 Ru C10 37.4(4)
C11 Ru C10 112.8(5)
C13 Ru C10 175.0(7)
C6 Ru C10 67.0(4)
C9 Ru C10 36.1(4)
C2 Pd P1 80.0(3)
C2 Pd P2 81.2(3)
P1 Pd P2 160.92(12)
C2 Pd Cl 177.4(3)
P1 Pd Cl 98.36(14)
P2 Pd Cl 100.55(13)
O1 P1 C16 101.0(6)
O1 P1 C19 102.3(7)
C16 P1 C19 109.4(7)
O1 P1 Pd 103.8(3)
C16 P1 Pd 121.3(5)
C19 P1 Pd 115.6(5)
O2 P2 C22 100.6(6)
O2 P2 C25 103.3(6)
C22 P2 C25 107.2(7)
O2 P2 Pd 103.9(3)
C22 P2 Pd 117.8(6)
C25 P2 Pd 120.9(5)
C1 O1 P1 114.3(7)
C3 O2 P2 117.3(7)
C2 C1 O1 117.5(10)
C2 C1 C9 126.7(11)
O1 C1 C9 115.8(10)
C1 C2 C3 114.5(9)
C1 C2 Pd 124.3(8)
C3 C2 Pd 121.2(7)
C4 C3 O2 120.3(10)
C4 C3 C2 123.5(10)
O2 C3 C2 116.2(9)
C3 C4 C10 118.5(10)
C6 C5 C10 124.0(13)
C6 C5 Ru 73.2(8)
C10 C5 Ru 75.8(6)
C7 C6 C5 115.7(13)
C7 C6 Ru 68.8(8)
C5 C6 Ru 70.1(7)
C6 C7 C8 125.7(14)
C6 C7 Ru 75.5(9)
C8 C7 Ru 72.7(8)
C7 C8 C9 119.0(14)
C7 C8 Ru 70.4(8)
C9 C8 Ru 74.8(7)
C10 C9 C8 119.5(11)
C10 C9 C1 115.2(10)
C8 C9 C1 125.2(12)
C10 C9 Ru 73.6(6)
C8 C9 Ru 67.9(7)
C1 C9 Ru 128.3(8)
C9 C10 C5 115.7(10)
C9 C10 C4 121.4(10)
C5 C10 C4 122.8(10)
C9 C10 Ru 70.3(6)
C5 C10 Ru 66.8(6)
C4 C10 Ru 130.6(8)
C15 C11 C12 105.5(18)
C15 C11 Ru 69.8(9)
C12 C11 Ru 69.3(9)
C11 C12 C13 110.4(17)
C11 C12 Ru 72.6(8)
C13 C12 Ru 72.7(10)
C14 C13 C12 104.1(19)
C14 C13 Ru 69.3(11)
C12 C13 Ru 68.5(9)
C15 C14 C13 110(2)
C15 C14 Ru 71.2(9)
C13 C14 Ru 72.8(11)
C14 C15 C11 110.1(18)
C14 C15 Ru 71.4(9)
C11 C15 Ru 72.5(8)
C18A C16 C17A 111.2(18)
C18A C16 C17 112(2)
C17A C16 C17 91(2)
C18A C16 C18 92(2)
C17 C16 C18 110.5(17)
C18A C16 P1 111.0(16)
C17A C16 P1 111(2)
C17 C16 P1 119.8(14)
C18 C16 P1 108.3(17)
C20 C19 C21A 88(2)
C20 C19 C21 123(2)
C21A C19 C21 107(2)
C20 C19 C20A 99(3)
C21A C19 C20A 122(2)
C20 C19 P1 110.1(16)
C21A C19 P1 118.1(18)
C21 C19 P1 110.0(15)
C20A C19 P1 113(2)
C24A C22 C24 85(4)
C24A C22 C23A 116(2)
C24 C22 C23A 93(4)
C24A C22 C23 100(3)
C24 C22 C23 115.9(17)
C24A C22 P2 132(3)
C24 C22 P2 112.3(13)
C23A C22 P2 108(3)
C23 C22 P2 110.7(12)
C27A C25 C26A 108.3(18)
C27A C25 C26 127(2)
C26A C25 C26 67.6(18)
C27A C25 C27 74.1(19)
C26 C25 C27 107.6(16)
C27A C25 P2 111.4(16)
C26A C25 P2 114.2(19)
C26 C25 P2 118.2(13)
C27 C25 P2 106.1(13)
F3 P3 F2 90.7(5)
F3 P3 F1A 136.7(8)
F2 P3 F1A 93.4(10)
F3 P3 F1 92.8(5)
F2 P3 F1 90.0(5)
F1A P3 F1 130.2(7)
F3 P3 F2A 66.5(8)
F2 P3 F2A 148.3(7)
F1A P3 F2A 89.5(5)
F1 P3 F2A 111.9(8)
F3 P3 F6A 57.2(7)
F2 P3 F6A 57.2(7)
F1A P3 F6A 89.8(5)
F1 P3 F6A 131.5(7)
F2A P3 F6A 91.2(6)
F3 P3 F3A 121.4(7)
F2 P3 F3A 122.3(7)
F1A P3 F3A 92.0(6)
F1 P3 F3A 46.7(7)
F2A P3 F3A 89.1(5)
F6A P3 F3A 178.2(5)
F3 P3 F5A 112.9(8)
F1A P3 F5A 91.3(5)
F1 P3 F5A 67.4(8)
F2A P3 F5A 179.2(6)
F6A P3 F5A 88.9(5)
F3A P3 F5A 90.7(5)
F3 P3 F4 90.2(5)
F2 P3 F4 91.2(5)
F1 P3 F4 176.8(5)
F2A P3 F4 68.2(9)
F6A P3 F4 51.4(7)
F3A P3 F4 130.3(7)
F5A P3 F4 112.5(9)
F2 P3 F4A 86.4(10)
F1A P3 F4A 179.8(6)
F2A P3 F4A 90.7(5)
F6A P3 F4A 90.0(5)
F3A P3 F4A 88.2(5)
F5A P3 F4A 88.5(5)
F4 P3 F4A 133.2(7)
F3 P3 F5 91.1(5)
F2 P3 F5 178.0(5)
F1A P3 F5 84.8(9)
F1 P3 F5 90.6(5)
F6A P3 F5 123.5(7)
F3A P3 F5 57.1(7)
F5A P3 F5 147.3(7)
F4 P3 F5 88.2(5)
F4A P3 F5 95.4(9)
F3 P3 F6 178.1(5)
F2 P3 F6 91.0(5)
F1 P3 F6 87.9(5)
F2A P3 F6 111.6(8)
F6A P3 F6 123.4(7)
F3A P3 F6 58.1(7)
F5A P3 F6 69.0(8)
F4 P3 F6 89.0(5)
F4A P3 F6 137.7(8)
F5 P3 F6 87.1(5)

loop_
_geom_bond_atom_site_label_1
_geom_bond_atom_site_label_2
_geom_bond_distance
Ru C7 2.132(13)
Ru C12 2.133(13)
Ru C15 2.140(13)
Ru C14 2.143(17)
Ru C8 2.161(13)
Ru C5 2.175(12)
Ru C11 2.175(15)
Ru C13 2.188(17)
Ru C6 2.213(14)
Ru C9 2.250(11)
Ru C10 2.294(10)
Pd C2 1.950(9)
Pd P1 2.272(4)
Pd P2 2.284(3)
Pd Cl 2.367(3)
P1 O1 1.647(9)
P1 C16 1.812(15)
P1 C19 1.824(16)
P2 O2 1.654(8)
P2 C22 1.800(15)
P2 C25 1.816(15)
O1 C1 1.411(13)
O2 C3 1.346(12)
C1 C2 1.339(14)
C1 C9 1.424(15)
C2 C3 1.487(14)
C3 C4 1.321(14)
C4 C10 1.450(15)
C5 C6 1.381(17)
C5 C10 1.438(15)
C6 C7 1.335(19)
C7 C8 1.360(17)
C8 C9 1.413(16)
C9 C10 1.410(15)
C11 C15 1.39(2)
C11 C12 1.40(2)
C12 C13 1.44(3)
C13 C14 1.41(3)
C14 C15 1.37(2)
C16 C18A 1.514(16)
C16 C17A 1.516(16)
C16 C17 1.519(15)
C16 C18 1.520(16)
C19 C20 1.439(16)
C19 C21A 1.446(16)
C19 C21 1.450(16)
C19 C20A 1.451(16)
C22 C24A 1.476(17)
C22 C24 1.477(16)
C22 C23A 1.481(17)
C22 C23 1.482(16)
C25 C27A 1.482(16)
C25 C26A 1.482(16)
C25 C26 1.483(15)
C25 C27 1.488(16)
P3 F3 1.517(7)
P3 F2 1.524(7)
P3 F1A 1.527(7)
P3 F1 1.534(7)
P3 F2A 1.538(7)
P3 F6A 1.538(7)
P3 F3A 1.541(7)
P3 F5A 1.543(7)
P3 F4 1.546(7)
P3 F4A 1.556(7)
P3 F5 1.556(7)
P3 F6 1.566(7)
